data_1569940
loop_
_publ_author_name
'Zhang, Xiang-Xin'
'Zheng, Hao'
'Mei, Yong-Kang'
'Liu, Yan'
'Liu, Ying-Ying'
'Ji, Ding-Wei'
'Wan, Boshun'
'Chen, Qing-An'

_publ_section_title
;
 Photo-induced imino functionalizations of alkenes <i>via</i>
 intermolecular charge transfer.
;
_journal_issue 40
_journal_name_full 'Chemical science'
_journal_page_first 11170
_journal_page_last 11179
_journal_paper_doi 10.1039/d3sc03667g
_journal_volume 14
_journal_year 2023
_chemical_formula_moiety 'C29 H27 N O3 S'
_chemical_formula_sum 'C29 H27 N O3 S'
_chemical_formula_weight 469.58
_space_group_crystal_system monoclinic
_space_group_IT_number 14
_space_group_name_Hall '-P 2ybc'
_space_group_name_H-M_alt 'P 1 21/c 1'
_atom_sites_solution_hydrogens geom
_atom_sites_solution_primary iterative
_atom_sites_solution_secondary difmap
_audit_block_doi 10.5517/ccdc.csd.cc2dnf1k
_audit_creation_date 2022-12-02
_audit_creation_method
;
Olex2 1.2
(compiled 2018.05.29 svn.r3508 for OlexSys, GUI svn.r5506)
;
_audit_update_record
;
2022-12-03 deposited with the CCDC.	2023-09-25 downloaded from the CCDC.
;
_cell_angle_alpha 90.00
_cell_angle_beta 100.383(4)
_cell_angle_gamma 90.00
_cell_formula_units_Z 4
_cell_length_a 12.7617(6)
_cell_length_b 21.2431(10)
_cell_length_c 9.2655(4)
_cell_measurement_reflns_used 5971
_cell_measurement_temperature 293(2)
_cell_measurement_theta_max 67.2180
_cell_measurement_theta_min 4.1000
_cell_volume 2470.7(2)
_computing_cell_refinement 'Bruker SMART'
_computing_data_collection 'Bruker SMART'
_computing_data_reduction 'Bruker SAINT'
_computing_molecular_graphics 'Olex2 (Dolomanov et al., 2009)'
_computing_publication_material 'Olex2 (Dolomanov et al., 2009)'
_computing_structure_refinement 'olex2.refine (Bourhis et al., 2015)'
_computing_structure_solution 'olex2.solve (Bourhis et al., 2015)'
_diffrn_ambient_temperature 293(2)
_diffrn_measured_fraction_theta_full 0.998
_diffrn_measured_fraction_theta_max 0.998
_diffrn_measurement_device_type 'CCD area detector'
_diffrn_measurement_method 'phi and omega scan'
_diffrn_radiation_monochromator graphite
_diffrn_radiation_type CuK\a
_diffrn_radiation_wavelength 1.54178
_diffrn_reflns_av_R_equivalents 0.0483
_diffrn_reflns_av_unetI/netI 0.0274
_diffrn_reflns_limit_h_max 15
_diffrn_reflns_limit_h_min -15
_diffrn_reflns_limit_k_max 25
_diffrn_reflns_limit_k_min -24
_diffrn_reflns_limit_l_max 11
_diffrn_reflns_limit_l_min -10
_diffrn_reflns_number 17849
_diffrn_reflns_theta_full 67.19
_diffrn_reflns_theta_max 67.19
_diffrn_reflns_theta_min 3.52
_diffrn_source 'fine-focus sealed tube'
_exptl_absorpt_coefficient_mu 1.405
_exptl_absorpt_correction_T_max 0.8495
_exptl_absorpt_correction_T_min 0.7961
_exptl_absorpt_correction_type multi-scan
_exptl_absorpt_process_details 'SADABS; Bruker, 2000'
_exptl_crystal_colour colorless
_exptl_crystal_density_diffrn 1.262
_exptl_crystal_density_method 'not measured'
_exptl_crystal_description block
_exptl_crystal_F_000 992
_exptl_crystal_size_max 0.17
_exptl_crystal_size_mid 0.15
_exptl_crystal_size_min 0.12
_refine_diff_density_max 0.284
_refine_diff_density_min -0.295
_refine_diff_density_rms 0.039
_refine_ls_extinction_method none
_refine_ls_goodness_of_fit_ref 1.038
_refine_ls_hydrogen_treatment constr
_refine_ls_matrix_type full
_refine_ls_number_parameters 309
_refine_ls_number_reflns 4407
_refine_ls_number_restraints 0
_refine_ls_restrained_S_all 1.038
_refine_ls_R_factor_all 0.0573
_refine_ls_R_factor_gt 0.0454
_refine_ls_shift/su_max 0.001
_refine_ls_shift/su_mean 0.000
_refine_ls_structure_factor_coef Fsqd
_refine_ls_weighting_details 'calc w=1/[\s^2^(Fo^2^)+(0.0652P)^2^+0.6371P] where P=(Fo^2^+2Fc^2^)/3'
_refine_ls_weighting_scheme calc
_refine_ls_wR_factor_gt 0.1190
_refine_ls_wR_factor_ref 0.1303
_reflns_number_gt 3585
_reflns_number_total 4407
_reflns_threshold_expression >2sigma(I)
_cod_data_source_file d3sc03667g2.cif
_cod_data_source_block 2
_cod_depositor_comments
;
The following automatic conversions were performed:

data item '_exptl_absorpt_correction_type' value 'Multi-scan' was
changed to 'multi-scan' in accordance with the
/home/data/users/saulius/crontab/automatic-downloads/rss-feeds/RSC/lib/dictionaries/cif_core.dic
dictionary named 'cif_core.dic' version 2.4.2 last updated on
2011-04-26.

Automatic conversion script
Id: cif_fix_values 8170 2020-07-09 18:12:32Z antanas 

 Adding full bibliography for 1569937--1569940.cif.
;
_cod_database_code 1569940
_olex2_refinement_description
;
1. Fixed Uiso
 At 1.2 times of:
  All C(H) groups
 At 1.5 times of:
  All C(H,H,H) groups
2.a Ternary CH refined with riding coordinates:
 C10(H10), C13(H13)
2.b Aromatic/amide H refined with riding coordinates:
 C7(H7), C8(H8), C9(H9), C12(H12), C16(H16), C17(H17), C18(H18), C20(H20),
 C21(H21), C22(H22), C23(H23), C24(H24), C25(H25), C26(H26), C27(H27), C28(H28),
  C30(H30), C31(H31), C32(H32)
2.c Idealised Me refined as rotating group:
 C29(H29A,H29B,H29C), C33(H33A,H33B,H33C)
;
_olex2_submission_special_instructions 'No special instructions were received'

loop_
_space_group_symop_id
_space_group_symop_operation_xyz
1 'x, y, z'
2 '-x, y+1/2, -z+1/2'
3 '-x, -y, -z'
4 'x, -y-1/2, z-1/2'

loop_
_atom_site_label
_atom_site_type_symbol
_atom_site_fract_x
_atom_site_fract_y
_atom_site_fract_z
_atom_site_U_iso_or_equiv
_atom_site_adp_type
_atom_site_occupancy
_atom_site_calc_flag
_atom_site_disorder_assembly
_atom_site_disorder_group
_atom_site_refinement_flags_posn
S1 S 0.57215(4) 0.14599(2) 1.06796(6) 0.05538(18) Uani 1 d . . .
N1 N 0.78636(13) 0.10394(7) 0.94841(17) 0.0467(4) Uani 1 d . . .
C2 C 0.81212(15) -0.00837(9) 1.01641(19) 0.0437(4) Uani 1 d . . .
O2 O 0.50487(14) 0.19749(9) 1.0933(2) 0.0790(5) Uani 1 d . . .
C4 C 0.79440(14) 0.04632(9) 0.91273(19) 0.0427(4) Uani 1 d . . .
C5 C 0.78441(14) 0.03274(9) 0.75287(19) 0.0437(4) Uani 1 d . . .
O1 O 0.57040(14) 0.08990(8) 1.15402(17) 0.0707(5) Uani 1 d . . .
C7 C 0.81841(17) -0.02361(10) 0.7021(2) 0.0532(5) Uani 1 d . . .
H7 H 0.8469 -0.0546 0.7686 0.064 Uiso 1 calc . . R
C8 C 0.74098(17) 0.07792(10) 0.6508(2) 0.0525(5) Uani 1 d . . .
H8 H 0.7184 0.1163 0.6828 0.063 Uiso 1 calc . . R
C9 C 0.97699(17) 0.16132(10) 1.0813(2) 0.0551(5) Uani 1 d . . .
H9 H 0.9611 0.1544 0.9806 0.066 Uiso 1 calc . . R
C10 C 0.79069(16) 0.12281(9) 1.1002(2) 0.0473(4) Uani 1 d . . .
H10 H 0.7741 0.0866 1.1578 0.057 Uiso 1 calc . . R
O3 O 1.19760(14) 0.21692(9) 1.3631(2) 0.0827(5) Uani 1 d . . .
C12 C 0.52341(17) 0.06217(10) 0.8450(3) 0.0561(5) Uani 1 d . . .
H12 H 0.5413 0.0313 0.9163 0.067 Uiso 1 calc . . R
C13 C 0.70699(17) 0.17524(9) 1.1035(2) 0.0528(5) Uani 1 d . . .
H13 H 0.7190 0.1904 1.2050 0.063 Uiso 1 calc . . R
C14 C 0.53497(15) 0.12513(9) 0.8820(2) 0.0506(5) Uani 1 d . . .
C15 C 0.90080(16) 0.14834(9) 1.1654(2) 0.0487(4) Uani 1 d . . .
C16 C 0.90476(16) -0.01312(10) 1.1207(2) 0.0503(5) Uani 1 d . . .
H16 H 0.9553 0.0188 1.1293 0.060 Uiso 1 calc . . R
C17 C 0.50959(17) 0.17136(11) 0.7764(3) 0.0617(6) Uani 1 d . . .
H17 H 0.5173 0.2137 0.8015 0.074 Uiso 1 calc . . R
C18 C 0.73753(16) -0.05658(10) 1.0062(2) 0.0532(5) Uani 1 d . . .
H18 H 0.6755 -0.0544 0.9361 0.064 Uiso 1 calc . . R
C19 C 1.10120(18) 0.19492(10) 1.2909(3) 0.0596(5) Uani 1 d . . .
C20 C 0.8104(2) -0.03421(12) 0.5534(2) 0.0655(6) Uani 1 d . . .
H20 H 0.8350 -0.0719 0.5207 0.079 Uiso 1 calc . . R
C21 C 0.75492(19) -0.10768(11) 1.0996(3) 0.0630(6) Uani 1 d . . .
H21 H 0.7039 -0.1393 1.0936 0.076 Uiso 1 calc . . R
C22 C 1.0257(2) 0.18292(12) 1.3769(3) 0.0674(6) Uani 1 d . . .
H22 H 1.0415 0.1908 1.4772 0.081 Uiso 1 calc . . R
C23 C 0.7663(2) 0.01040(12) 0.4535(2) 0.0646(6) Uani 1 d . . .
H23 H 0.7601 0.0029 0.3534 0.077 Uiso 1 calc . . R
C24 C 0.92222(19) -0.06515(11) 1.2119(2) 0.0590(5) Uani 1 d . . .
H24 H 0.9849 -0.0683 1.2805 0.071 Uiso 1 calc . . R
C25 C 1.07660(18) 0.18438(10) 1.1428(3) 0.0594(5) Uani 1 d . . .
H25 H 1.1266 0.1927 1.0836 0.071 Uiso 1 calc . . R
C26 C 0.73122(19) 0.06634(11) 0.5029(2) 0.0608(5) Uani 1 d . . .
H26 H 0.7007 0.0966 0.4356 0.073 Uiso 1 calc . . R
C27 C 0.4727(2) 0.15352(14) 0.6330(3) 0.0758(7) Uani 1 d . . .
H27 H 0.4566 0.1841 0.5606 0.091 Uiso 1 calc . . R
C28 C 0.92724(19) 0.15940(11) 1.3155(2) 0.0619(6) Uani 1 d . . .
H28 H 0.8777 0.1508 1.3752 0.074 Uiso 1 calc . . R
C29 C 0.7210(2) 0.23269(10) 1.0103(3) 0.0698(6) Uani 1 d . . .
H29A H 0.7877 0.2527 1.0484 0.105 Uiso 1 calc . . GR
H29B H 0.6638 0.2618 1.0129 0.105 Uiso 1 calc . . GR
H29C H 0.7204 0.2198 0.9109 0.105 Uiso 1 calc . . GR
C30 C 0.8475(2) -0.11205(11) 1.2014(3) 0.0637(6) Uani 1 d . . .
H30 H 0.8594 -0.1468 1.2632 0.076 Uiso 1 calc . . R
C31 C 0.4851(2) 0.04565(12) 0.7017(3) 0.0699(6) Uani 1 d . . .
H31 H 0.4765 0.0034 0.6761 0.084 Uiso 1 calc . . R
C32 C 0.4597(2) 0.09117(15) 0.5965(3) 0.0795(8) Uani 1 d . . .
H32 H 0.4334 0.0797 0.4999 0.095 Uiso 1 calc . . R
C33 C 1.2818(2) 0.22151(17) 1.2828(4) 0.0969(10) Uani 1 d . . .
H33A H 1.2955 0.1808 1.2453 0.145 Uiso 1 calc . . GR
H33B H 1.3448 0.2365 1.3461 0.145 Uiso 1 calc . . GR
H33C H 1.2622 0.2503 1.2027 0.145 Uiso 1 calc . . GR

loop_
_atom_site_aniso_label
_atom_site_aniso_U_11
_atom_site_aniso_U_22
_atom_site_aniso_U_33
_atom_site_aniso_U_23
_atom_site_aniso_U_13
_atom_site_aniso_U_12
S1 0.0561(3) 0.0538(3) 0.0605(3) -0.0029(2) 0.0221(2) 0.0000(2)
N1 0.0515(9) 0.0447(9) 0.0448(8) -0.0037(7) 0.0109(7) -0.0029(7)
C2 0.0476(10) 0.0443(10) 0.0424(9) -0.0030(8) 0.0164(8) 0.0030(8)
O2 0.0689(10) 0.0765(11) 0.0976(12) -0.0217(9) 0.0310(9) 0.0114(8)
C4 0.0399(9) 0.0454(10) 0.0445(9) -0.0018(8) 0.0122(7) -0.0016(7)
C5 0.0420(9) 0.0478(10) 0.0429(9) -0.0008(8) 0.0119(7) -0.0028(8)
O1 0.0772(11) 0.0751(11) 0.0636(9) 0.0137(8) 0.0228(8) -0.0119(8)
C7 0.0600(12) 0.0505(11) 0.0501(11) -0.0027(9) 0.0122(9) 0.0046(9)
C8 0.0583(12) 0.0522(11) 0.0499(11) 0.0013(9) 0.0173(9) 0.0028(9)
C9 0.0586(12) 0.0582(12) 0.0499(11) -0.0047(9) 0.0137(9) -0.0026(10)
C10 0.0549(11) 0.0439(10) 0.0448(10) -0.0043(8) 0.0137(8) -0.0023(8)
O3 0.0646(11) 0.0868(12) 0.0904(12) -0.0117(10) -0.0036(9) -0.0137(9)
C12 0.0529(12) 0.0476(11) 0.0705(13) 0.0012(10) 0.0181(10) -0.0023(9)
C13 0.0598(12) 0.0440(10) 0.0563(11) -0.0087(9) 0.0151(9) -0.0009(9)
C14 0.0442(10) 0.0454(10) 0.0642(12) 0.0032(9) 0.0155(9) -0.0002(8)
C15 0.0547(11) 0.0437(10) 0.0487(10) -0.0040(8) 0.0121(8) -0.0009(8)
C16 0.0522(11) 0.0528(11) 0.0473(10) -0.0016(9) 0.0127(8) 0.0018(9)
C17 0.0586(13) 0.0510(12) 0.0746(15) 0.0081(10) 0.0096(11) 0.0000(10)
C18 0.0488(11) 0.0519(11) 0.0600(12) 0.0030(9) 0.0127(9) 0.0005(9)
C19 0.0541(12) 0.0509(12) 0.0710(14) -0.0059(10) 0.0036(10) -0.0017(9)
C20 0.0826(16) 0.0630(13) 0.0537(12) -0.0126(10) 0.0197(11) 0.0052(12)
C21 0.0653(14) 0.0531(12) 0.0756(14) 0.0081(11) 0.0263(11) -0.0025(10)
C22 0.0743(15) 0.0738(15) 0.0514(12) -0.0116(11) 0.0045(11) -0.0062(12)
C23 0.0788(15) 0.0761(15) 0.0415(10) -0.0043(10) 0.0183(10) -0.0042(12)
C24 0.0617(13) 0.0654(13) 0.0495(11) 0.0047(10) 0.0088(9) 0.0118(10)
C25 0.0551(12) 0.0582(12) 0.0673(13) -0.0020(10) 0.0173(10) -0.0026(10)
C26 0.0687(14) 0.0679(14) 0.0475(11) 0.0103(10) 0.0154(10) 0.0024(11)
C27 0.0742(16) 0.0787(17) 0.0698(15) 0.0170(13) 0.0004(12) -0.0037(13)
C28 0.0663(14) 0.0703(14) 0.0505(11) -0.0059(10) 0.0143(10) -0.0062(11)
C29 0.0670(14) 0.0435(11) 0.0995(18) 0.0043(11) 0.0163(13) -0.0047(10)
C30 0.0768(15) 0.0558(13) 0.0622(13) 0.0128(10) 0.0223(11) 0.0090(11)
C31 0.0678(15) 0.0616(14) 0.0817(16) -0.0135(13) 0.0174(12) -0.0117(11)
C32 0.0727(17) 0.096(2) 0.0654(15) -0.0067(14) 0.0023(12) -0.0158(14)
C33 0.0562(15) 0.101(2) 0.129(3) 0.0047(19) 0.0037(16) -0.0114(14)

loop_
_atom_type_symbol
_atom_type_description
_atom_type_scat_dispersion_real
_atom_type_scat_dispersion_imag
_atom_type_scat_source
C C 0.0181 0.0091 'International Tables Vol C Tables 4.2.6.8 and 6.1.1.4'
H H 0.0000 0.0000 'International Tables Vol C Tables 4.2.6.8 and 6.1.1.4'
N N 0.0311 0.0180 'International Tables Vol C Tables 4.2.6.8 and 6.1.1.4'
O O 0.0492 0.0322 'International Tables Vol C Tables 4.2.6.8 and 6.1.1.4'
S S 0.3331 0.5567 'International Tables Vol C Tables 4.2.6.8 and 6.1.1.4'

loop_
_geom_angle_atom_site_label_1
_geom_angle_atom_site_label_2
_geom_angle_atom_site_label_3
_geom_angle
_geom_angle_site_symmetry_1
_geom_angle_site_symmetry_3
_geom_angle_publ_flag
O2 S1 O1 118.15(11) . . ?
O2 S1 C13 106.66(10) . . ?
O2 S1 C14 106.75(11) . . ?
O1 S1 C13 107.12(10) . . ?
O1 S1 C14 107.84(10) . . ?
C14 S1 C13 110.22(9) . . ?
C4 N1 C10 121.60(16) . . ?
C16 C2 C4 120.89(17) . . ?
C16 C2 C18 118.72(18) . . ?
C18 C2 C4 120.35(17) . . ?
N1 C4 C2 125.96(16) . . ?
N1 C4 C5 116.49(16) . . ?
C5 C4 C2 117.56(16) . . ?
C7 C5 C4 121.94(17) . . ?
C7 C5 C8 118.46(17) . . ?
C8 C5 C4 119.60(17) . . ?
C20 C7 C5 120.6(2) . . ?
C26 C8 C5 120.5(2) . . ?
C15 C9 C25 121.75(19) . . ?
N1 C10 C13 108.15(16) . . ?
N1 C10 C15 110.68(16) . . ?
C15 C10 C13 109.04(16) . . ?
C19 O3 C33 117.7(2) . . ?
C31 C12 C14 119.3(2) . . ?
C10 C13 S1 112.82(14) . . ?
C29 C13 S1 112.24(16) . . ?
C29 C13 C10 114.41(18) . . ?
C12 C14 S1 118.99(16) . . ?
C12 C14 C17 120.7(2) . . ?
C17 C14 S1 120.11(17) . . ?
C9 C15 C10 122.67(17) . . ?
C9 C15 C28 117.56(19) . . ?
C28 C15 C10 119.77(18) . . ?
C24 C16 C2 120.4(2) . . ?
C27 C17 C14 118.8(2) . . ?
C21 C18 C2 120.4(2) . . ?
O3 C19 C22 116.0(2) . . ?
C25 C19 O3 124.6(2) . . ?
C25 C19 C22 119.4(2) . . ?
C23 C20 C7 120.5(2) . . ?
C30 C21 C18 120.3(2) . . ?
C28 C22 C19 120.6(2) . . ?
C20 C23 C26 119.36(19) . . ?
C30 C24 C16 120.2(2) . . ?
C19 C25 C9 119.8(2) . . ?
C8 C26 C23 120.6(2) . . ?
C32 C27 C17 120.6(2) . . ?
C22 C28 C15 120.9(2) . . ?
C24 C30 C21 120.0(2) . . ?
C32 C31 C12 120.3(2) . . ?
C27 C32 C31 120.3(2) . . ?

loop_
_geom_bond_atom_site_label_1
_geom_bond_atom_site_label_2
_geom_bond_distance
_geom_bond_site_symmetry_2
_geom_bond_publ_flag
S1 O2 1.4360(17) . ?
S1 O1 1.4360(17) . ?
S1 C13 1.803(2) . ?
S1 C14 1.759(2) . ?
N1 C4 1.277(2) . ?
N1 C10 1.454(2) . ?
C2 C4 1.498(3) . ?
C2 C16 1.389(3) . ?
C2 C18 1.390(3) . ?
C4 C5 1.492(3) . ?
C5 C7 1.384(3) . ?
C5 C8 1.391(3) . ?
C7 C20 1.381(3) . ?
C8 C26 1.376(3) . ?
C9 C15 1.379(3) . ?
C9 C25 1.385(3) . ?
C10 C13 1.547(3) . ?
C10 C15 1.526(3) . ?
O3 C19 1.372(3) . ?
O3 C33 1.416(4) . ?
C12 C14 1.382(3) . ?
C12 C31 1.375(3) . ?
C13 C29 1.524(3) . ?
C14 C17 1.383(3) . ?
C15 C28 1.390(3) . ?
C16 C24 1.385(3) . ?
C17 C27 1.380(4) . ?
C18 C21 1.381(3) . ?
C19 C22 1.381(3) . ?
C19 C25 1.370(3) . ?
C20 C23 1.372(3) . ?
C21 C30 1.376(3) . ?
C22 C28 1.376(3) . ?
C23 C26 1.377(3) . ?
C24 C30 1.370(3) . ?
C27 C32 1.370(4) . ?
C31 C32 1.370(4) . ?
